data_7124810
loop_
_publ_author_name
'Benson, Callum G. M.'
'Plajer, Alex J.'
'Garc\'ia-Rodr\'iguez, Ra\'ul'
'Bond, Andrew D.'
'Singh, Sanjay'
'Gade, Lutz H.'
'Wright, Dominic S.'

_publ_section_title
;
 A versatile hard-soft N/S-ligand for metal coordination and cluster
 formation.
;
_journal_issue 62
_journal_name_full 'Chemical communications (Cambridge, England)'
_journal_page_first 9683
_journal_page_last 9686
_journal_paper_doi 10.1039/c6cc04805f
_journal_volume 52
_journal_year 2016
_chemical_formula_moiety 'C16 H34 Mg N2 O2 P2 S2'
_chemical_formula_sum 'C16 H34 Mg N2 O2 P2 S2'
_chemical_formula_weight 436.82
_space_group_crystal_system monoclinic
_space_group_IT_number 14
_space_group_name_Hall '-P 2yn'
_space_group_name_H-M_alt 'P 1 21/n 1'
_atom_sites_solution_hydrogens geom
_audit_creation_method SHELXL-2014/7
_audit_update_record
;
2016-04-22 deposited with the CCDC.
2016-07-06 downloaded from the CCDC.
;
_cell_angle_alpha 90
_cell_angle_beta 97.7952(7)
_cell_angle_gamma 90
_cell_formula_units_Z 4
_cell_length_a 13.2446(2)
_cell_length_b 10.2823(2)
_cell_length_c 17.0713(3)
_cell_measurement_reflns_used 13678
_cell_measurement_temperature 180(2)
_cell_measurement_theta_max 27.48
_cell_measurement_theta_min 1.00
_cell_volume 2303.37(7)
_computing_cell_refinement 'HKL Scalepack (Otwinowski & Minor, 1997)'
_computing_data_collection 'COLLECT (Nonius, 1999)'
_computing_data_reduction 'HKL Denzo and Scalepack (Otwinowski & Minor, 1997)'
_computing_molecular_graphics 'Mercury (Macrae et al., 2008)'
_computing_publication_material SHELXL
_computing_structure_refinement 'SHELXL (Sheldrick, 2015)'
_computing_structure_solution 'SHELXT (Sheldrick, 2015)'
_diffrn_ambient_temperature 180(2)
_diffrn_measured_fraction_theta_full 0.997
_diffrn_measured_fraction_theta_max 0.969
_diffrn_measurement_device_type 'Nonius KappaCCD'
_diffrn_measurement_method '\w and \f-scans'
_diffrn_radiation_type MoK\a
_diffrn_radiation_wavelength 0.71073
_diffrn_reflns_av_R_equivalents 0.0374
_diffrn_reflns_av_unetI/netI 0.0306
_diffrn_reflns_Laue_measured_fraction_full 0.997
_diffrn_reflns_Laue_measured_fraction_max 0.969
_diffrn_reflns_limit_h_max 17
_diffrn_reflns_limit_h_min -17
_diffrn_reflns_limit_k_max 13
_diffrn_reflns_limit_k_min -12
_diffrn_reflns_limit_l_max 21
_diffrn_reflns_limit_l_min -21
_diffrn_reflns_number 21092
_diffrn_reflns_point_group_measured_fraction_full 0.997
_diffrn_reflns_point_group_measured_fraction_max 0.969
_diffrn_reflns_theta_full 25.242
_diffrn_reflns_theta_max 27.484
_diffrn_reflns_theta_min 3.627
_diffrn_source 'fine-focus sealed tube'
_exptl_absorpt_coefficient_mu 0.410
_exptl_absorpt_correction_T_max 0.853
_exptl_absorpt_correction_T_min 0.787
_exptl_absorpt_correction_type multi-scan
_exptl_absorpt_process_details 'SORTAV (Blessing, 1995)'
_exptl_crystal_colour colourless
_exptl_crystal_density_diffrn 1.260
_exptl_crystal_description block
_exptl_crystal_F_000 936
_exptl_crystal_size_max 0.500
_exptl_crystal_size_mid 0.350
_exptl_crystal_size_min 0.250
_refine_diff_density_max 0.283
_refine_diff_density_min -0.298
_refine_diff_density_rms 0.048
_refine_ls_extinction_method none
_refine_ls_goodness_of_fit_ref 1.027
_refine_ls_hydrogen_treatment constr
_refine_ls_matrix_type full
_refine_ls_number_parameters 232
_refine_ls_number_reflns 5117
_refine_ls_number_restraints 0
_refine_ls_restrained_S_all 1.027
_refine_ls_R_factor_all 0.0436
_refine_ls_R_factor_gt 0.0332
_refine_ls_shift/su_max 0.001
_refine_ls_shift/su_mean 0.000
_refine_ls_structure_factor_coef Fsqd
_refine_ls_weighting_details 'w=1/[\s^2^(Fo^2^)+(0.0259P)^2^+1.5373P] where P=(Fo^2^+2Fc^2^)/3'
_refine_ls_weighting_scheme calc
_refine_ls_wR_factor_gt 0.0733
_refine_ls_wR_factor_ref 0.0786
_reflns_Friedel_coverage 0.000
_reflns_number_gt 4329
_reflns_number_total 5117
_reflns_threshold_expression 'I > 2\s(I)'
_cod_data_source_file c6cc04805f2.cif
_cod_data_source_block dw_k3_0044
_cod_original_sg_symbol_H-M 'P 21/n'
_cod_database_code 7124810
_cambridge_user_name 'Callum Benson'
_cambridge_user_crsid cgmb3
_cambridge_supervisor_name 'Dominic Wright'
_cambridge_supervisor_crsid dsw1000
_cambridge_crystallographer_name 'Andrew Bond'
_cambridge_crystallographer_crsid adb29
_cambridge_sample_id CB147
_cambridge_data_id DW_K3_0044
_shelx_space_group_comment
;
The symmetry employed for this shelxl refinement is uniquely defined
by the following loop, which should always be used as a source of
symmetry information in preference to the above space-group names.
They are only intended as comments.
;
_shelx_estimated_absorpt_t_min 0.821
_shelx_estimated_absorpt_t_max 0.905

loop_
_space_group_symop_operation_xyz
'x, y, z'
'-x+1/2, y+1/2, -z+1/2'
'-x, -y, -z'
'x-1/2, -y-1/2, z-1/2'

loop_
_atom_site_label
_atom_site_type_symbol
_atom_site_fract_x
_atom_site_fract_y
_atom_site_fract_z
_atom_site_U_iso_or_equiv
_atom_site_adp_type
_atom_site_occupancy
_atom_site_site_symmetry_order
_atom_site_calc_flag
_atom_site_refinement_flags_posn
_atom_site_refinement_flags_adp
Mg1 Mg 0.53203(4) 0.52501(5) 0.28031(3) 0.02333(13) Uani 1 1 d . .
S1 S 0.65579(3) 0.62732(4) 0.20033(3) 0.02729(11) Uani 1 1 d . .
S2 S 0.37360(3) 0.55240(4) 0.34306(3) 0.02934(11) Uani 1 1 d . .
P1 P 0.54609(3) 0.76769(4) 0.20672(2) 0.02352(10) Uani 1 1 d . .
P2 P 0.38844(3) 0.72568(4) 0.28526(3) 0.02452(10) Uani 1 1 d . .
N1 N 0.43185(10) 0.67542(14) 0.19576(8) 0.0238(3) Uani 1 1 d . .
N2 N 0.52115(10) 0.75741(13) 0.30584(8) 0.0226(3) Uani 1 1 d . .
C1 C 0.36355(13) 0.66781(18) 0.11884(10) 0.0302(4) Uani 1 1 d . .
C11 C 0.32906(19) 0.8029(2) 0.08944(14) 0.0524(6) Uani 1 1 d . .
H11A H 0.2926 0.8453 0.1287 0.079 Uiso 1 1 calc R U
H11B H 0.2837 0.7951 0.0393 0.079 Uiso 1 1 calc R U
H11C H 0.3887 0.8551 0.0815 0.079 Uiso 1 1 calc R U
C12 C 0.42250(16) 0.6023(2) 0.05882(11) 0.0433(5) Uani 1 1 d . .
H12A H 0.4435 0.5151 0.0775 0.065 Uiso 1 1 calc R U
H12B H 0.4830 0.6542 0.0526 0.065 Uiso 1 1 calc R U
H12C H 0.3789 0.5957 0.0078 0.065 Uiso 1 1 calc R U
C13 C 0.27140(15) 0.5846(2) 0.13023(13) 0.0468(5) Uani 1 1 d . .
H13A H 0.2344 0.6251 0.1698 0.070 Uiso 1 1 calc R U
H13B H 0.2943 0.4977 0.1483 0.070 Uiso 1 1 calc R U
H13C H 0.2263 0.5776 0.0799 0.070 Uiso 1 1 calc R U
C2 C 0.56452(12) 0.85055(17) 0.36820(10) 0.0265(4) Uani 1 1 d . .
C21 C 0.52289(17) 0.9874(2) 0.35079(15) 0.0495(5) Uani 1 1 d . .
H21A H 0.5425 1.0178 0.3006 0.074 Uiso 1 1 calc R U
H21B H 0.5510 1.0462 0.3934 0.074 Uiso 1 1 calc R U
H21C H 0.4484 0.9861 0.3472 0.074 Uiso 1 1 calc R U
C22 C 0.68014(14) 0.8532(2) 0.37064(12) 0.0384(4) Uani 1 1 d . .
H22A H 0.6972 0.8826 0.3194 0.058 Uiso 1 1 calc R U
H22B H 0.7076 0.7657 0.3819 0.058 Uiso 1 1 calc R U
H22C H 0.7098 0.9130 0.4122 0.058 Uiso 1 1 calc R U
C23 C 0.53782(17) 0.8030(2) 0.44743(11) 0.0471(5) Uani 1 1 d . .
H23A H 0.4636 0.8028 0.4461 0.071 Uiso 1 1 calc R U
H23B H 0.5686 0.8610 0.4896 0.071 Uiso 1 1 calc R U
H23C H 0.5641 0.7146 0.4575 0.071 Uiso 1 1 calc R U
O1S O 0.50089(9) 0.34900(12) 0.22572(8) 0.0310(3) Uani 1 1 d . .
C2S C 0.41179(14) 0.26841(19) 0.22738(13) 0.0372(4) Uani 1 1 d . .
H2 H 0.3504 0.3224 0.2301 0.045 Uiso 1 1 calc R U
H2B H 0.4210 0.2088 0.2733 0.045 Uiso 1 1 calc R U
C3S C 0.40284(18) 0.1944(3) 0.15181(18) 0.0694(8) Uani 1 1 d . .
H3A H 0.3627 0.2440 0.1086 0.083 Uiso 1 1 calc R U
H3B H 0.3694 0.1094 0.1573 0.083 Uiso 1 1 calc R U
C4S C 0.50985(18) 0.1759(2) 0.13542(14) 0.0526(6) Uani 1 1 d . .
H4A H 0.5139 0.1844 0.0782 0.063 Uiso 1 1 calc R U
H4B H 0.5356 0.0889 0.1533 0.063 Uiso 1 1 calc R U
C5S C 0.57052(15) 0.2811(2) 0.18117(13) 0.0415(5) Uani 1 1 d . .
H5A H 0.6276 0.2429 0.2174 0.050 Uiso 1 1 calc R U
H5B H 0.5989 0.3417 0.1447 0.050 Uiso 1 1 calc R U
O6S O 0.63389(9) 0.45423(12) 0.37025(7) 0.0305(3) Uani 1 1 d . .
C7S C 0.60429(14) 0.3680(2) 0.43086(11) 0.0359(4) Uani 1 1 d . .
H7A H 0.5488 0.3090 0.4082 0.043 Uiso 1 1 calc R U
H7B H 0.5806 0.4188 0.4742 0.043 Uiso 1 1 calc R U
C8S C 0.69865(14) 0.29195(19) 0.46086(11) 0.0358(4) Uani 1 1 d . .
H8A H 0.7045 0.2128 0.4288 0.043 Uiso 1 1 calc R U
H8B H 0.6993 0.2667 0.5169 0.043 Uiso 1 1 calc R U
C9S C 0.78315(14) 0.38799(19) 0.45148(11) 0.0352(4) Uani 1 1 d . .
H9A H 0.7928 0.4506 0.4959 0.042 Uiso 1 1 calc R U
H9B H 0.8484 0.3427 0.4481 0.042 Uiso 1 1 calc R U
C10S C 0.74404(13) 0.4549(2) 0.37472(12) 0.0352(4) Uani 1 1 d . .
H10A H 0.7701 0.5451 0.3745 0.042 Uiso 1 1 calc R U
H10B H 0.7657 0.4073 0.3294 0.042 Uiso 1 1 calc R U

loop_
_atom_site_aniso_label
_atom_site_aniso_U_11
_atom_site_aniso_U_22
_atom_site_aniso_U_33
_atom_site_aniso_U_23
_atom_site_aniso_U_13
_atom_site_aniso_U_12
Mg1 0.0196(3) 0.0258(3) 0.0253(3) 0.0037(2) 0.0054(2) 0.0001(2)
S1 0.0234(2) 0.0283(2) 0.0326(2) 0.00436(17) 0.01245(17) 0.00281(16)
S2 0.0259(2) 0.0332(2) 0.0311(2) 0.00021(18) 0.01203(18) -0.00540(18)
P1 0.0238(2) 0.0232(2) 0.0246(2) 0.00445(16) 0.00700(17) 0.00154(17)
P2 0.0184(2) 0.0287(2) 0.0272(2) -0.00220(17) 0.00550(17) 0.00229(17)
N1 0.0206(6) 0.0295(7) 0.0214(7) 0.0002(6) 0.0028(5) 0.0020(6)
N2 0.0183(6) 0.0271(7) 0.0231(7) 0.0002(5) 0.0050(5) -0.0010(5)
C1 0.0285(9) 0.0362(10) 0.0243(8) 0.0004(7) -0.0025(7) 0.0059(8)
C11 0.0595(14) 0.0436(12) 0.0476(13) 0.0032(10) -0.0161(11) 0.0147(11)
C12 0.0429(11) 0.0599(14) 0.0260(9) -0.0065(9) 0.0002(8) 0.0062(10)
C13 0.0340(10) 0.0657(15) 0.0376(11) -0.0015(10) -0.0060(9) -0.0081(10)
C2 0.0253(8) 0.0283(9) 0.0264(8) -0.0042(7) 0.0049(7) -0.0029(7)
C21 0.0501(13) 0.0331(11) 0.0633(14) -0.0121(10) 0.0006(11) 0.0038(10)
C22 0.0278(9) 0.0480(12) 0.0391(11) -0.0064(9) 0.0035(8) -0.0097(9)
C23 0.0501(12) 0.0654(15) 0.0271(10) -0.0088(10) 0.0100(9) -0.0237(11)
O1S 0.0241(6) 0.0303(6) 0.0404(7) -0.0057(5) 0.0101(5) -0.0050(5)
C2S 0.0252(9) 0.0325(10) 0.0549(12) -0.0012(9) 0.0092(9) -0.0071(8)
C3S 0.0416(13) 0.0762(18) 0.090(2) -0.0434(16) 0.0061(13) -0.0148(13)
C4S 0.0599(14) 0.0491(13) 0.0527(14) -0.0165(11) 0.0216(11) -0.0098(11)
C5S 0.0312(10) 0.0393(11) 0.0564(13) -0.0113(10) 0.0145(9) 0.0029(8)
O6S 0.0220(6) 0.0389(7) 0.0313(6) 0.0124(5) 0.0057(5) 0.0013(5)
C7S 0.0304(9) 0.0469(11) 0.0310(9) 0.0153(8) 0.0065(8) -0.0002(8)
C8S 0.0381(10) 0.0382(10) 0.0312(9) 0.0096(8) 0.0055(8) 0.0046(8)
C9S 0.0304(9) 0.0394(11) 0.0343(10) 0.0010(8) -0.0013(8) 0.0041(8)
C10S 0.0208(8) 0.0408(11) 0.0440(11) 0.0123(9) 0.0047(8) 0.0017(8)

loop_
_atom_type_symbol
_atom_type_description
_atom_type_scat_dispersion_real
_atom_type_scat_dispersion_imag
_atom_type_scat_source
C C 0.0033 0.0016 'International Tables Vol C Tables 4.2.6.8 and 6.1.1.4'
H H 0.0000 0.0000 'International Tables Vol C Tables 4.2.6.8 and 6.1.1.4'
N N 0.0061 0.0033 'International Tables Vol C Tables 4.2.6.8 and 6.1.1.4'
O O 0.0106 0.0060 'International Tables Vol C Tables 4.2.6.8 and 6.1.1.4'
Mg Mg 0.0486 0.0363 'International Tables Vol C Tables 4.2.6.8 and 6.1.1.4'
S S 0.1246 0.1234 'International Tables Vol C Tables 4.2.6.8 and 6.1.1.4'
P P 0.1023 0.0942 'International Tables Vol C Tables 4.2.6.8 and 6.1.1.4'

loop_
_geom_angle_atom_site_label_1
_geom_angle_atom_site_label_2
_geom_angle_atom_site_label_3
_geom_angle
O6S Mg1 O1S 95.69(6)
O6S Mg1 N1 160.60(6)
O1S Mg1 N1 103.61(5)
O6S Mg1 N2 105.36(5)
O1S Mg1 N2 158.92(6)
N1 Mg1 N2 55.40(5)
O6S Mg1 S2 103.07(4)
O1S Mg1 S2 99.52(4)
N1 Mg1 S2 75.90(4)
N2 Mg1 S2 74.89(3)
O6S Mg1 S1 98.38(4)
O1S Mg1 S1 103.25(4)
N1 Mg1 S1 75.50(4)
N2 Mg1 S1 75.19(3)
S2 Mg1 S1 146.82(3)
O6S Mg1 P1 125.24(4)
O1S Mg1 P1 126.97(4)
N1 Mg1 P1 38.83(3)
N2 Mg1 P1 38.61(3)
S2 Mg1 P1 101.65(2)
S1 Mg1 P1 45.185(15)
O6S Mg1 P2 128.36(4)
O1S Mg1 P2 124.41(4)
N1 Mg1 P2 38.94(3)
N2 Mg1 P2 38.68(3)
S2 Mg1 P2 45.113(16)
S1 Mg1 P2 101.73(2)
P1 Mg1 P2 56.551(16)
P1 S1 Mg1 75.34(2)
P2 S2 Mg1 75.62(2)
N2 P1 N1 78.58(6)
N2 P1 S1 103.47(5)
N1 P1 S1 102.54(5)
S1 P1 P2 121.27(2)
N2 P1 Mg1 59.18(5)
N1 P1 Mg1 57.67(5)
S1 P1 Mg1 59.472(18)
P2 P1 Mg1 61.799(17)
N2 P2 N1 78.28(6)
N2 P2 S2 102.74(5)
N1 P2 S2 102.89(5)
S2 P2 P1 120.90(2)
N2 P2 Mg1 59.06(5)
N1 P2 Mg1 57.55(5)
S2 P2 Mg1 59.265(19)
P1 P2 Mg1 61.651(16)
C1 N1 P1 121.83(11)
C1 N1 P2 122.86(11)
P1 N1 P2 97.14(7)
C1 N1 Mg1 135.89(11)
P1 N1 Mg1 83.50(5)
P2 N1 Mg1 83.51(5)
C2 N2 P1 122.77(10)
C2 N2 P2 122.38(10)
P1 N2 P2 97.46(7)
C2 N2 Mg1 137.10(10)
P1 N2 Mg1 82.21(5)
P2 N2 Mg1 82.26(5)
N1 C1 C13 108.51(14)
N1 C1 C11 111.13(15)
C13 C1 C11 110.11(17)
N1 C1 C12 108.03(14)
C13 C1 C12 109.24(17)
C11 C1 C12 109.77(17)
C1 C11 H11A 109.5
C1 C11 H11B 109.5
H11A C11 H11B 109.5
C1 C11 H11C 109.5
H11A C11 H11C 109.5
H11B C11 H11C 109.5
C1 C12 H12A 109.5
C1 C12 H12B 109.5
H12A C12 H12B 109.5
C1 C12 H12C 109.5
H12A C12 H12C 109.5
H12B C12 H12C 109.5
C1 C13 H13A 109.5
C1 C13 H13B 109.5
H13A C13 H13B 109.5
C1 C13 H13C 109.5
H13A C13 H13C 109.5
H13B C13 H13C 109.5
N2 C2 C23 108.35(14)
N2 C2 C21 111.10(15)
C23 C2 C21 110.34(17)
N2 C2 C22 108.63(13)
C23 C2 C22 109.52(16)
C21 C2 C22 108.88(16)
C2 C21 H21A 109.5
C2 C21 H21B 109.5
H21A C21 H21B 109.5
C2 C21 H21C 109.5
H21A C21 H21C 109.5
H21B C21 H21C 109.5
C2 C22 H22A 109.5
C2 C22 H22B 109.5
H22A C22 H22B 109.5
C2 C22 H22C 109.5
H22A C22 H22C 109.5
H22B C22 H22C 109.5
C2 C23 H23A 109.5
C2 C23 H23B 109.5
H23A C23 H23B 109.5
C2 C23 H23C 109.5
H23A C23 H23C 109.5
H23B C23 H23C 109.5
C2S O1S C5S 108.23(14)
C2S O1S Mg1 127.67(11)
C5S O1S Mg1 124.02(11)
O1S C2S C3S 104.20(16)
O1S C2S H2 110.9
C3S C2S H2 110.9
O1S C2S H2B 110.9
C3S C2S H2B 110.9
H2 C2S H2B 108.9
C2S C3S C4S 105.16(18)
C2S C3S H3A 110.7
C4S C3S H3A 110.7
C2S C3S H3B 110.7
C4S C3S H3B 110.7
H3A C3S H3B 108.8
C3S C4S C5S 105.37(18)
C3S C4S H4A 110.7
C5S C4S H4A 110.7
C3S C4S H4B 110.7
C5S C4S H4B 110.7
H4A C4S H4B 108.8
O1S C5S C4S 106.61(15)
O1S C5S H5A 110.4
C4S C5S H5A 110.4
O1S C5S H5B 110.4
C4S C5S H5B 110.4
H5A C5S H5B 108.6
C10S O6S C7S 109.34(13)
C10S O6S Mg1 126.64(10)
C7S O6S Mg1 122.60(10)
O6S C7S C8S 105.49(14)
O6S C7S H7A 110.6
C8S C7S H7A 110.6
O6S C7S H7B 110.6
C8S C7S H7B 110.6
H7A C7S H7B 108.8
C7S C8S C9S 102.49(15)
C7S C8S H8A 111.3
C9S C8S H8A 111.3
C7S C8S H8B 111.3
C9S C8S H8B 111.3
H8A C8S H8B 109.2
C10S C9S C8S 102.54(15)
C10S C9S H9A 111.3
C8S C9S H9A 111.3
C10S C9S H9B 111.3
C8S C9S H9B 111.3
H9A C9S H9B 109.2
O6S C10S C9S 105.55(14)
O6S C10S H10A 110.6
C9S C10S H10A 110.6
O6S C10S H10B 110.6
C9S C10S H10B 110.6
H10A C10S H10B 108.8

loop_
_geom_bond_atom_site_label_1
_geom_bond_atom_site_label_2
_geom_bond_distance
Mg1 O6S 2.0360(13)
Mg1 O1S 2.0518(13)
Mg1 N1 2.3908(15)
Mg1 N2 2.4367(15)
Mg1 S2 2.4979(6)
Mg1 S1 2.5030(6)
Mg1 P1 2.8112(7)
Mg1 P2 2.8151(7)
S1 P1 2.0613(6)
S2 P2 2.0590(6)
P1 N2 1.7706(14)
P1 N1 1.7741(14)
P1 P2 2.6652(6)
P2 N2 1.7754(13)
P2 N1 1.7806(14)
N1 C1 1.492(2)
N2 C2 1.488(2)
C1 C13 1.524(3)
C1 C11 1.526(3)
C1 C12 1.526(3)
C11 H11A 0.9800
C11 H11B 0.9800
C11 H11C 0.9800
C12 H12A 0.9800
C12 H12B 0.9800
C12 H12C 0.9800
C13 H13A 0.9800
C13 H13B 0.9800
C13 H13C 0.9800
C2 C23 1.524(2)
C2 C21 1.526(3)
C2 C22 1.526(2)
C21 H21A 0.9800
C21 H21B 0.9800
C21 H21C 0.9800
C22 H22A 0.9800
C22 H22B 0.9800
C22 H22C 0.9800
C23 H23A 0.9800
C23 H23B 0.9800
C23 H23C 0.9800
O1S C2S 1.445(2)
O1S C5S 1.452(2)
C2S C3S 1.489(3)
C2S H2 0.9900
C2S H2B 0.9900
C3S C4S 1.494(3)
C3S H3A 0.9900
C3S H3B 0.9900
C4S C5S 1.502(3)
C4S H4A 0.9900
C4S H4B 0.9900
C5S H5A 0.9900
C5S H5B 0.9900
O6S C10S 1.451(2)
O6S C7S 1.456(2)
C7S C8S 1.504(3)
C7S H7A 0.9900
C7S H7B 0.9900
C8S C9S 1.517(3)
C8S H8A 0.9900
C8S H8B 0.9900
C9S C10S 1.508(3)
C9S H9A 0.9900
C9S H9B 0.9900
C10S H10A 0.9900
C10S H10B 0.9900

loop_
_geom_torsion_atom_site_label_1
_geom_torsion_atom_site_label_2
_geom_torsion_atom_site_label_3
_geom_torsion_atom_site_label_4
_geom_torsion
N2 P1 N1 C1 158.14(13)
S1 P1 N1 C1 -100.41(12)
P2 P1 N1 C1 136.16(15)
Mg1 P1 N1 C1 -141.24(14)
N2 P1 N1 P2 21.98(6)
S1 P1 N1 P2 123.43(5)
Mg1 P1 N1 P2 82.60(6)
N2 P1 N1 Mg1 -60.62(5)
S1 P1 N1 Mg1 40.83(4)
P2 P1 N1 Mg1 -82.60(6)
N2 P2 N1 C1 -157.48(14)
S2 P2 N1 C1 101.95(13)
P1 P2 N1 C1 -135.53(16)
Mg1 P2 N1 C1 141.89(15)
N2 P2 N1 P1 -21.94(6)
S2 P2 N1 P1 -122.52(5)
Mg1 P2 N1 P1 -82.58(6)
N2 P2 N1 Mg1 60.64(5)
S2 P2 N1 Mg1 -39.94(4)
P1 P2 N1 Mg1 82.58(6)
N1 P1 N2 C2 -158.67(13)
S1 P1 N2 C2 100.99(12)
P2 P1 N2 C2 -136.61(15)
Mg1 P1 N2 C2 142.31(14)
N1 P1 N2 P2 -22.06(6)
S1 P1 N2 P2 -122.40(5)
Mg1 P1 N2 P2 -81.09(6)
N1 P1 N2 Mg1 59.02(5)
S1 P1 N2 Mg1 -41.31(4)
P2 P1 N2 Mg1 81.09(6)
N1 P2 N2 C2 158.85(13)
S2 P2 N2 C2 -100.40(12)
P1 P2 N2 C2 136.84(15)
Mg1 P2 N2 C2 -142.12(14)
N1 P2 N2 P1 22.00(7)
S2 P2 N2 P1 122.76(5)
Mg1 P2 N2 P1 81.04(6)
N1 P2 N2 Mg1 -59.03(5)
S2 P2 N2 Mg1 41.72(4)
P1 P2 N2 Mg1 -81.04(6)
P1 N1 C1 C13 -178.40(13)
P2 N1 C1 C13 -53.29(19)
Mg1 N1 C1 C13 64.9(2)
P1 N1 C1 C11 -57.20(19)
P2 N1 C1 C11 67.91(19)
Mg1 N1 C1 C11 -173.86(14)
P1 N1 C1 C12 63.29(18)
P2 N1 C1 C12 -171.61(13)
Mg1 N1 C1 C12 -53.4(2)
P1 N2 C2 C23 -173.25(13)
P2 N2 C2 C23 60.51(18)
Mg1 N2 C2 C23 -56.1(2)
P1 N2 C2 C21 65.39(18)
P2 N2 C2 C21 -60.85(18)
Mg1 N2 C2 C21 -177.48(13)
P1 N2 C2 C22 -54.35(18)
P2 N2 C2 C22 179.41(12)
Mg1 N2 C2 C22 62.77(19)
C5S O1S C2S C3S -30.3(2)
Mg1 O1S C2S C3S 152.74(16)
O1S C2S C3S C4S 32.1(3)
C2S C3S C4S C5S -22.1(3)
C2S O1S C5S C4S 16.5(2)
Mg1 O1S C5S C4S -166.41(14)
C3S C4S C5S O1S 4.0(3)
C10S O6S C7S C8S -12.6(2)
Mg1 O6S C7S C8S 154.65(12)
O6S C7S C8S C9S 31.46(19)
C7S C8S C9S C10S -37.95(19)
C7S O6S C10S C9S -11.7(2)
Mg1 O6S C10S C9S -178.34(12)
C8S C9S C10S O6S 30.94(19)
